data_1572572
loop_
_publ_author_name
'Ota, Seiya'
'Soto, Miguel A.'
'Patrick, Brian O.'
'Kamal, Saeid'
'Lelj, Francesco'
'MacLachlan, Mark J.'

_publ_section_title
;
 &#x3c0;-Extended ligands with dual-binding behavior: hindered rotation
 unlocks unexpected reactivity in cyclometalated Pt complexes.
;
_journal_issue 36
_journal_name_full 'Chemical science'
_journal_page_first 14644
_journal_page_last 14650
_journal_paper_doi 10.1039/d4sc04799k
_journal_volume 15
_journal_year 2024
_chemical_formula_moiety 'C38 H24 Cl2 N2 Pt, 0.331(C H2 Cl2), 0.25[], 0.125[], 0.125[]'
_chemical_formula_sum 'C38.33 H24.66 Cl2.66 N2 Pt'
_chemical_formula_weight 802.73
_space_group_crystal_system monoclinic
_space_group_IT_number 14
_space_group_name_Hall '-P 2ybc'
_space_group_name_H-M_alt 'P 1 21/c 1'
_atom_sites_solution_hydrogens geom
_audit_creation_date 2024-04-02
_audit_creation_method
;
Olex2 1.5
(compiled 2024.02.16 svn.r378c4104 for OlexSys, GUI svn.r6928)
;
_audit_update_record
;
2024-05-21 deposited with the CCDC.	2024-08-23 downloaded from the CCDC.
;
_cell_angle_alpha 90
_cell_angle_beta 99.571(2)
_cell_angle_gamma 90
_cell_formula_units_Z 8
_cell_length_a 21.839(3)
_cell_length_b 19.399(3)
_cell_length_c 16.667(2)
_cell_measurement_reflns_used 9941
_cell_measurement_temperature 100(2)
_cell_measurement_theta_max 28.24
_cell_measurement_theta_min 2.16
_cell_volume 6962.8(17)
_computing_cell_refinement 'SAINT V8.40B (?, 2016)'
_computing_data_reduction 'SAINT V8.40B (?, 2016)'
_computing_molecular_graphics 'Olex2 1.5 (Dolomanov et al., 2009)'
_computing_publication_material 'Olex2 1.5 (Dolomanov et al., 2009)'
_computing_structure_refinement 'XL  (Sheldrick, 2008)'
_diffrn_ambient_temperature 100(2)
_diffrn_detector 'Bruker APEX2 area detector'
_diffrn_detector_area_resol_mean 7.9
_diffrn_detector_type 'CCD area detector'
_diffrn_measured_fraction_theta_full 0.998
_diffrn_measured_fraction_theta_max 0.992
_diffrn_measurement_device 'Bruker D8 Kappa diffractometer'
_diffrn_measurement_device_type 'Bruker APEX II area detector'
_diffrn_measurement_method '\w and \f scans'
_diffrn_radiation_monochromator 'TRIUMPH curved-crystal'
_diffrn_radiation_probe x-ray
_diffrn_radiation_type MoK\a
_diffrn_radiation_wavelength 0.71073
_diffrn_reflns_av_R_equivalents 0.0580
_diffrn_reflns_av_unetI/netI 0.0431
_diffrn_reflns_Laue_measured_fraction_full 0.998
_diffrn_reflns_Laue_measured_fraction_max 0.992
_diffrn_reflns_limit_h_max 29
_diffrn_reflns_limit_h_min -28
_diffrn_reflns_limit_k_max 25
_diffrn_reflns_limit_k_min -25
_diffrn_reflns_limit_l_max 22
_diffrn_reflns_limit_l_min -22
_diffrn_reflns_number 105825
_diffrn_reflns_point_group_measured_fraction_full 0.998
_diffrn_reflns_point_group_measured_fraction_max 0.992
_diffrn_reflns_theta_full 25.242
_diffrn_reflns_theta_max 28.340
_diffrn_reflns_theta_min 1.239
_diffrn_source 'sealed X-ray tube'
_diffrn_source_current 30.0
_diffrn_source_power 1.35
_diffrn_source_voltage 45.0
_diffrn_standards_number 0
_exptl_absorpt_coefficient_mu 4.263
_exptl_absorpt_correction_T_max 0.843
_exptl_absorpt_correction_T_min 0.589
_exptl_absorpt_correction_type multi-scan
_exptl_absorpt_process_details
;
SADABS-2016/2 (Bruker,2016/2) was used for absorption correction.
wR2(int) was 0.0650 before and 0.0485 after correction.
The Ratio of minimum to maximum transmission is 0.6980.
The \l/2 correction factor is Not present.
;
_exptl_crystal_colour red
_exptl_crystal_colour_primary red
_exptl_crystal_density_diffrn 1.532
_exptl_crystal_description needle
_exptl_crystal_F_000 3135
_exptl_crystal_recrystallization_method 'The material was recrystallised from DCM by slow evaporation'
_exptl_crystal_size_max 0.55
_exptl_crystal_size_mid 0.06
_exptl_crystal_size_min 0.04
_refine_diff_density_max 7.635
_refine_diff_density_min -6.032
_refine_diff_density_rms 0.243
_refine_ls_extinction_method none
_refine_ls_goodness_of_fit_ref 1.048
_refine_ls_hydrogen_treatment constr
_refine_ls_matrix_type full
_refine_ls_number_parameters 853
_refine_ls_number_reflns 17243
_refine_ls_number_restraints 882
_refine_ls_restrained_S_all 1.025
_refine_ls_R_factor_all 0.1245
_refine_ls_R_factor_gt 0.0831
_refine_ls_shift/su_max 0.002
_refine_ls_shift/su_mean 0.000
_refine_ls_structure_factor_coef Fsqd
_refine_ls_weighting_details 'w=1/[\s^2^(Fo^2^)+298.2174P] where P=(Fo^2^+2Fc^2^)/3'
_refine_ls_weighting_scheme calc
_refine_ls_wR_factor_gt 0.1657
_refine_ls_wR_factor_ref 0.1945
_reflns_Friedel_coverage 0.000
_reflns_number_gt 12393
_reflns_number_total 17243
_reflns_threshold_expression 'I > 2\s(I)'
_cod_data_source_file d4sc04799k2.cif
_cod_data_source_block mm574_sq_sq_sq
_cod_depositor_comments 'Adding full bibliography for 1572565--1572572.cif.'
_cod_database_code 1572572
_shelx_shelxl_version_number 2019/1
_shelx_space_group_comment
;
The symmetry employed for this shelxl refinement is uniquely defined
by the following loop, which should always be used as a source of
symmetry information in preference to the above space-group names.
They are only intended as comments.
;
_shelx_estimated_absorpt_t_max 0.848
_shelx_estimated_absorpt_t_min 0.203
_olex2_refinement_description
;
1. Twinned data refinement
 Scales: 0.9390(8)
 0.0610(8)
2. Fixed Uiso
 At 1.2 times of:
  All C(H) groups, All C(H,H) groups
3. Restrained distances
 Cl6-C77 \\sim Cl5-C77
 with sigma of 0.02
4. Rigid body (RIGU) restrains
 All non-hydrogen atoms
 with sigma for 1-2 distances of 0.004 and sigma for 1-3 distances of 0.004
5. Others
 Sof(C47A)=Sof(C52A)=Sof(C51A)=Sof(H51A)=Sof(C50A)=Sof(H50A)=Sof(C49A)=
 Sof(H49A)=Sof(C48A)=Sof(H48A)=Sof(C53A)=Sof(H53A)=Sof(C54A)=Sof(H55A)=1-FVAR(1)
 Sof(C47)=Sof(C52)=Sof(C51)=Sof(H51)=Sof(C50)=Sof(H50)=Sof(C49)=Sof(H49)=
 Sof(C48)=Sof(H48)=Sof(C53)=Sof(H53)=Sof(C54)=Sof(H55)=FVAR(1)
 Sof(Cl5)=Sof(Cl6)=Sof(C77)=Sof(H77A)=Sof(H77B)=FVAR(2)
6.a Secondary CH2 refined with riding coordinates:
 C77(H77A,H77B)
6.b Aromatic/amide H refined with riding coordinates:
 C1(H1), C2(H2), C3(H3), C4(H4), C8(H8), C10(H10), C11(H11), C12(H12),
 C13(H13), C15(H15), C17(H17), C18(H18), C20(H20), C21(H21), C22(H22), C23(H23),
  C26(H26), C27(H27), C28(H28), C30(H30), C32(H32), C33(H33), C34(H34),
 C35(H35), C39(H39), C40(H40), C41(H41), C42(H42), C46(H46), C51(H51), C50(H50),
  C49(H49), C48(H48), C51A(H51A), C50A(H50A), C49A(H49A), C48A(H48A), C53(H53),
 C53A(H53A), C55(H55A), C55(H55), C56(H56), C58(H58), C59(H59), C60(H60),
 C61(H61), C64(H64), C65(H65), C66(H66), C68(H68), C70(H70), C71(H71), C72(H72),
  C73(H73)
6.c Fitted hexagon refined as free rotating group:
 C47(C52,C51,C50,C49,C48), C47A(C52A,C51A,C50A,C49A,C48A)
;
_platon_squeeze_void_probe_radius 1.20
_olex2_diffrn_ambient_temperature_device 'Oxford Cryosystems'
_olex2_exptl_crystal_mounting_method 'The crystal was mounted on a mylar loop in oil'
_olex2_submission_original_sample_id ANTIPtIV56
_olex2_submission_special_instructions 'No special instructions were received'

loop_
_space_group_symop_operation_xyz
'x, y, z'
'-x, y+1/2, -z+1/2'
'-x, -y, -z'
'x, -y-1/2, z-1/2'

loop_
_atom_site_label
_atom_site_type_symbol
_atom_site_fract_x
_atom_site_fract_y
_atom_site_fract_z
_atom_site_U_iso_or_equiv
_atom_site_adp_type
_atom_site_occupancy
_atom_site_site_symmetry_order
_atom_site_calc_flag
_atom_site_refinement_flags_posn
_atom_site_refinement_flags_adp
_atom_site_refinement_flags_occupancy
_atom_site_disorder_assembly
_atom_site_disorder_group
Pt1 Pt 1.42637(2) 0.74662(3) 0.46573(2) 0.02563(11) Uani 1 1 d . . . . .
Cl1 Cl 1.34871(16) 0.67242(19) 0.38484(18) 0.0376(7) Uani 1 1 d . . . . .
Cl2 Cl 1.48067(16) 0.64528(18) 0.53162(19) 0.0368(7) Uani 1 1 d . . . . .
N1 N 1.4683(4) 0.7482(5) 0.3666(5) 0.0217(17) Uani 1 1 d . . . . .
N2 N 1.3777(5) 0.7460(6) 0.5608(5) 0.0276(19) Uani 1 1 d . . . . .
C1 C 1.5008(6) 0.6931(7) 0.3460(7) 0.032(2) Uani 1 1 d . . . . .
H1 H 1.506594 0.654610 0.381741 0.038 Uiso 1 1 calc R U . . .
C2 C 1.5256(7) 0.6908(8) 0.2751(8) 0.039(3) Uani 1 1 d . . . . .
H2 H 1.547820 0.651650 0.261146 0.046 Uiso 1 1 calc R U . . .
C3 C 1.5167(6) 0.7479(7) 0.2258(7) 0.032(2) Uani 1 1 d . . . . .
H3 H 1.535948 0.749241 0.178737 0.038 Uiso 1 1 calc R U . . .
C4 C 1.4815(6) 0.8027(7) 0.2415(8) 0.033(2) Uani 1 1 d . . . . .
H4 H 1.473656 0.839827 0.203980 0.040 Uiso 1 1 calc R U . . .
C5 C 1.4565(6) 0.8030(6) 0.3161(7) 0.027(2) Uani 1 1 d . . . . .
C6 C 1.4108(6) 0.8509(7) 0.3397(7) 0.029(2) Uani 1 1 d . . . . .
C7 C 1.3852(6) 0.9105(7) 0.2941(7) 0.031(2) Uani 1 1 d . . . . .
C8 C 1.4143(7) 0.9442(7) 0.2368(8) 0.039(3) Uani 1 1 d . . . . .
H8 H 1.455742 0.932297 0.232129 0.047 Uiso 1 1 calc R U . . .
C9 C 1.3829(7) 0.9964(7) 0.1851(9) 0.043(3) Uani 1 1 d . . . . .
C10 C 1.4081(8) 1.0239(9) 0.1188(10) 0.051(3) Uani 1 1 d . . . . .
H10 H 1.448547 1.010152 0.111273 0.061 Uiso 1 1 calc R U . . .
C11 C 1.3767(9) 1.0688(9) 0.0665(12) 0.063(4) Uani 1 1 d . . . . .
H11 H 1.395357 1.086610 0.023324 0.076 Uiso 1 1 calc R U . . .
C12 C 1.3160(9) 1.0900(10) 0.0746(13) 0.069(5) Uani 1 1 d . . . . .
H12 H 1.293168 1.120101 0.035715 0.083 Uiso 1 1 calc R U . . .
C13 C 1.2903(9) 1.0663(9) 0.1404(12) 0.062(4) Uani 1 1 d . . . . .
H13 H 1.250468 1.082149 0.147804 0.075 Uiso 1 1 calc R U . . .
C14 C 1.3233(7) 1.0178(7) 0.1974(10) 0.043(3) Uani 1 1 d . . . . .
C15 C 1.2976(7) 0.9908(8) 0.2622(10) 0.045(3) Uani 1 1 d . . . . .
H15 H 1.259794 1.009307 0.273968 0.054 Uiso 1 1 calc R U . . .
C16 C 1.3265(6) 0.9368(7) 0.3099(8) 0.035(2) Uani 1 1 d . . . . .
C17 C 1.2987(6) 0.9070(7) 0.3739(8) 0.036(2) Uani 1 1 d . . . . .
H17 H 1.260287 0.925099 0.384107 0.043 Uiso 1 1 calc R U . . .
C18 C 1.3249(6) 0.8545(7) 0.4203(8) 0.036(3) Uani 1 1 d . . . . .
H18 H 1.304989 0.835459 0.461699 0.043 Uiso 1 1 calc R U . . .
C19 C 1.3829(7) 0.8280(7) 0.4061(7) 0.035(2) Uani 1 1 d . . . . .
C20 C 1.3508(6) 0.6850(7) 0.5748(7) 0.033(2) Uani 1 1 d . . . . .
H20 H 1.352415 0.647755 0.538219 0.039 Uiso 1 1 calc R U . . .
C21 C 1.3210(7) 0.6760(8) 0.6414(8) 0.041(3) Uani 1 1 d . . . . .
H21 H 1.302782 0.633210 0.652003 0.049 Uiso 1 1 calc R U . . .
C22 C 1.3190(6) 0.7327(8) 0.6916(7) 0.038(3) Uani 1 1 d . . . . .
H22 H 1.299905 0.728043 0.738542 0.046 Uiso 1 1 calc R U . . .
C23 C 1.3430(7) 0.7935(9) 0.6763(8) 0.041(3) Uani 1 1 d . . . . .
H23 H 1.339951 0.831694 0.711048 0.050 Uiso 1 1 calc R U . . .
C24 C 1.3729(6) 0.8007(7) 0.6086(7) 0.034(2) Uani 1 1 d . . . . .
C25 C 1.4018(7) 0.8670(8) 0.5939(8) 0.040(2) Uani 1 1 d . . . . .
C26 C 1.3735(8) 0.9259(8) 0.6179(9) 0.048(3) Uani 1 1 d . . . . .
H26 H 1.333040 0.922765 0.631408 0.058 Uiso 1 1 calc R U . . .
C27 C 1.4043(8) 0.9912(9) 0.6228(9) 0.052(3) Uani 1 1 d . . . . .
H27 H 1.383346 1.031695 0.635544 0.062 Uiso 1 1 calc R U . . .
C28 C 1.4621(8) 0.9946(9) 0.6094(10) 0.052(3) Uani 1 1 d . . . . .
H28 H 1.483329 1.037397 0.616845 0.062 Uiso 1 1 calc R U . . .
C29 C 1.4937(7) 0.9364(8) 0.5842(9) 0.043(3) Uani 1 1 d . . . . .
C30 C 1.5550(8) 0.9407(9) 0.5720(10) 0.050(3) Uani 1 1 d . . . . .
H30 H 1.576872 0.982915 0.582695 0.060 Uiso 1 1 calc R U . . .
C31 C 1.5854(7) 0.8839(8) 0.5441(10) 0.046(3) Uani 1 1 d . . . . .
C32 C 1.6492(8) 0.8889(9) 0.5360(13) 0.066(5) Uani 1 1 d . . . . .
H32 H 1.671160 0.930811 0.548722 0.079 Uiso 1 1 calc R U . . .
C33 C 1.6784(8) 0.8336(9) 0.5099(13) 0.062(5) Uani 1 1 d . . . . .
H33 H 1.720997 0.837008 0.505042 0.074 Uiso 1 1 calc R U . . .
C34 C 1.6468(7) 0.7714(8) 0.4900(11) 0.050(4) Uani 1 1 d . . . . .
H34 H 1.668245 0.733006 0.472646 0.061 Uiso 1 1 calc R U . . .
C35 C 1.5849(6) 0.7656(7) 0.4954(8) 0.036(3) Uani 1 1 d . . . . .
H35 H 1.564070 0.723193 0.481595 0.044 Uiso 1 1 calc R U . . .
C36 C 1.5517(6) 0.8214(7) 0.5209(8) 0.035(2) Uani 1 1 d . . . . .
C37 C 1.4865(6) 0.8207(7) 0.5292(6) 0.027(2) Uani 1 1 d . . . . .
C38 C 1.4604(7) 0.8715(7) 0.5689(7) 0.036(2) Uani 1 1 d . . . . .
Pt2 Pt 1.08685(2) 0.75972(3) 0.51949(3) 0.03605(14) Uani 1 1 d . . . . .
Cl3 Cl 1.03582(19) 0.86345(19) 0.5656(2) 0.0447(8) Uani 1 1 d . . . . .
Cl4 Cl 1.1680(2) 0.8317(2) 0.4772(2) 0.0521(10) Uani 1 1 d . . . . .
N3 N 1.1340(4) 0.7560(6) 0.6358(6) 0.0283(19) Uani 1 1 d . . . . .
N4 N 1.0445(5) 0.7608(6) 0.4021(6) 0.033(2) Uani 1 1 d . . . . .
C39 C 1.0147(7) 0.8180(8) 0.3674(9) 0.043(3) Uani 1 1 d . . . . .
H39 H 1.011496 0.857239 0.400573 0.052 Uiso 1 1 calc R U . . .
C40 C 0.9891(9) 0.8209(9) 0.2860(9) 0.053(4) Uani 1 1 d . . . . .
H40 H 0.969449 0.861499 0.262384 0.063 Uiso 1 1 calc R U . . .
C41 C 0.9932(8) 0.7619(9) 0.2402(9) 0.047(3) Uani 1 1 d . . . . .
H41 H 0.973004 0.760135 0.185175 0.056 Uiso 1 1 calc R U . . .
C42 C 1.0258(7) 0.7070(9) 0.2737(8) 0.045(3) Uani 1 1 d . . . . .
H42 H 1.030857 0.668350 0.240524 0.054 Uiso 1 1 calc R U . . .
C43 C 1.0521(7) 0.7057(8) 0.3555(8) 0.040(3) Uani 1 1 d . . . . .
C44 C 1.0973(7) 0.6550(7) 0.3980(8) 0.038(2) Uani 1 1 d . . . . .
C45 C 1.1204(7) 0.5941(8) 0.3654(9) 0.042(3) Uani 1 1 d . . . . .
C46 C 1.0917(8) 0.5599(8) 0.2932(9) 0.046(3) Uani 1 1 d . . . . .
H46 H 1.054599 0.578063 0.262561 0.055 Uiso 1 1 calc R U . A 2
C47 C 1.1207(14) 0.5076(15) 0.2460(18) 0.055(8) Uani 0.48(3) 1 d G . P B 1
C52 C 1.1811(14) 0.4890(14) 0.2790(16) 0.058(8) Uani 0.48(3) 1 d G . P B 1
C51 C 1.2143(11) 0.4449(17) 0.236(2) 0.079(14) Uani 0.48(3) 1 d G . P B 1
H51 H 1.255589 0.432116 0.258941 0.094 Uiso 0.48(3) 1 calc R U P B 1
C50 C 1.1871(14) 0.4194(18) 0.161(2) 0.091(17) Uani 0.48(3) 1 d G . P B 1
H50 H 1.209764 0.389228 0.131850 0.109 Uiso 0.48(3) 1 calc R U P B 1
C49 C 1.1267(14) 0.4380(17) 0.1280(17) 0.070(11) Uani 0.48(3) 1 d G . P B 1
H49 H 1.108062 0.420614 0.076399 0.085 Uiso 0.48(3) 1 calc R U P B 1
C48 C 1.0935(12) 0.4821(17) 0.1706(19) 0.056(8) Uani 0.48(3) 1 d G . P B 1
H48 H 1.052182 0.494888 0.148039 0.067 Uiso 0.48(3) 1 calc R U P B 1
C47A C 1.1169(12) 0.5019(12) 0.2680(15) 0.045(6) Uani 0.52(3) 1 d G . P B 2
C52A C 1.1661(12) 0.4679(13) 0.3154(13) 0.054(8) Uani 0.52(3) 1 d G . P B 2
C51A C 1.1900(12) 0.4080(13) 0.2867(14) 0.063(11) Uani 0.52(3) 1 d G . P B 2
H51A H 1.223648 0.384814 0.319046 0.076 Uiso 0.52(3) 1 calc R U P B 2
C50A C 1.1646(12) 0.3821(11) 0.2107(14) 0.065(11) Uani 0.52(3) 1 d G . P B 2
H50A H 1.180856 0.341182 0.191083 0.078 Uiso 0.52(3) 1 calc R U P B 2
C49A C 1.1153(11) 0.4161(12) 0.1633(12) 0.049(7) Uani 0.52(3) 1 d G . P B 2
H49A H 1.097917 0.398365 0.111392 0.058 Uiso 0.52(3) 1 calc R U P B 2
C48A C 1.0914(11) 0.4760(13) 0.1920(14) 0.051(8) Uani 0.52(3) 1 d G . P B 2
H48A H 1.057769 0.499182 0.159663 0.061 Uiso 0.52(3) 1 calc R U P B 2
C53 C 1.208(2) 0.514(2) 0.357(3) 0.058(9) Uani 0.48(3) 1 d . . P B 1
H53 H 1.245592 0.493314 0.383022 0.070 Uiso 0.48(3) 1 calc R U P B 1
C53A C 1.1928(18) 0.498(2) 0.390(2) 0.055(9) Uani 0.52(3) 1 d . . P B 2
H53A H 1.227016 0.476796 0.422895 0.066 Uiso 0.52(3) 1 calc R U P B 2
C54 C 1.1827(17) 0.5676(17) 0.398(2) 0.037(6) Uani 0.48(3) 1 d . . P B 1
C54A C 1.1692(15) 0.559(2) 0.414(2) 0.038(6) Uani 0.52(3) 1 d . . P B 2
C55 C 1.2062(8) 0.5928(9) 0.4819(11) 0.054(4) Uani 1 1 d . . . . .
H55A H 1.246837 0.577111 0.503448 0.065 Uiso 0.52(3) 1 calc R U P B 2
H55 H 1.240008 0.569501 0.513911 0.065 Uiso 0.48(3) 1 calc R U P B 1
C56 C 1.1803(7) 0.6486(8) 0.5141(10) 0.044(3) Uani 1 1 d . . . . .
H56 H 1.200503 0.666929 0.564449 0.052 Uiso 1 1 calc R U . . .
C57 C 1.1251(6) 0.6795(8) 0.4755(8) 0.037(2) Uani 1 1 d . . . . .
C58 C 1.1624(7) 0.8140(8) 0.6669(9) 0.042(3) Uani 1 1 d . . . . .
H58 H 1.160396 0.853817 0.633479 0.050 Uiso 1 1 calc R U . . .
C59 C 1.1947(6) 0.8178(9) 0.7460(9) 0.042(3) Uani 1 1 d . . . . .
H59 H 1.216388 0.858581 0.765023 0.050 Uiso 1 1 calc R U . . .
C60 C 1.1946(7) 0.7616(9) 0.7964(9) 0.046(3) Uani 1 1 d . . . . .
H60 H 1.214611 0.763435 0.851502 0.055 Uiso 1 1 calc R U . . .
C61 C 1.1651(7) 0.7030(9) 0.7651(9) 0.045(3) Uani 1 1 d . . . . .
H61 H 1.164854 0.663652 0.799003 0.054 Uiso 1 1 calc R U . . .
C62 C 1.1351(7) 0.6999(8) 0.6838(8) 0.040(3) Uani 1 1 d . . . . .
C63 C 1.1054(7) 0.6344(8) 0.6514(9) 0.042(3) Uani 1 1 d . . . . .
C64 C 1.1303(8) 0.5730(9) 0.6850(11) 0.053(3) Uani 1 1 d . . . . .
H64 H 1.169461 0.573671 0.719864 0.063 Uiso 1 1 calc R U . . .
C65 C 1.0991(9) 0.5098(10) 0.6689(12) 0.063(4) Uani 1 1 d . . . . .
H65 H 1.119324 0.467910 0.687131 0.076 Uiso 1 1 calc R U . . .
C66 C 1.0410(8) 0.5084(9) 0.6279(11) 0.057(4) Uani 1 1 d . . . . .
H66 H 1.018998 0.465943 0.622146 0.068 Uiso 1 1 calc R U . . .
C67 C 1.0111(7) 0.5702(8) 0.5923(10) 0.044(3) Uani 1 1 d . . . . .
C68 C 0.9505(8) 0.5706(8) 0.5523(10) 0.049(3) Uani 1 1 d . . . . .
H68 H 0.927214 0.529002 0.548997 0.059 Uiso 1 1 calc R U . . .
C69 C 0.9222(7) 0.6302(7) 0.5164(9) 0.041(3) Uani 1 1 d . . . . .
C70 C 0.8569(8) 0.6311(8) 0.4807(11) 0.054(4) Uani 1 1 d . . . . .
H70 H 0.832841 0.590203 0.480035 0.065 Uiso 1 1 calc R U . . .
C71 C 0.8306(8) 0.6890(9) 0.4490(12) 0.060(5) Uani 1 1 d . . . . .
H71 H 0.787683 0.688953 0.426356 0.072 Uiso 1 1 calc R U . . .
C72 C 0.8647(7) 0.7497(8) 0.4482(9) 0.046(3) Uani 1 1 d . . . . .
H72 H 0.844636 0.790336 0.425510 0.056 Uiso 1 1 calc R U . . .
C73 C 0.9268(6) 0.7514(7) 0.4798(7) 0.034(2) Uani 1 1 d . . . . .
H73 H 0.948839 0.793480 0.478595 0.041 Uiso 1 1 calc R U . . .
C74 C 0.9591(7) 0.6918(7) 0.5143(8) 0.036(3) Uani 1 1 d . . . . .
C75 C 1.0242(7) 0.6923(7) 0.5517(7) 0.034(2) Uani 1 1 d . . . . .
C76 C 1.0455(7) 0.6331(8) 0.5954(9) 0.039(3) Uani 1 1 d . . . . .
Cl5 Cl 0.9088(7) 0.4913(6) 0.1426(9) 0.139(6) Uani 0.663(14) 1 d D . P . .
Cl6 Cl 0.8120(6) 0.5397(7) 0.0256(11) 0.153(6) Uani 0.663(14) 1 d D . P . .
C77 C 0.8872(13) 0.511(2) 0.0427(16) 0.106(11) Uani 0.663(14) 1 d D . P . .
H77A H 0.890701 0.468930 0.009342 0.127 Uiso 0.663(14) 1 calc R U P . .
H77B H 0.915045 0.546390 0.026581 0.127 Uiso 0.663(14) 1 calc R U P . .

loop_
_atom_site_aniso_label
_atom_site_aniso_U_11
_atom_site_aniso_U_22
_atom_site_aniso_U_33
_atom_site_aniso_U_23
_atom_site_aniso_U_13
_atom_site_aniso_U_12
Pt1 0.0219(2) 0.0459(3) 0.00825(16) -0.00160(16) -0.00015(15) -0.00076(18)
Cl1 0.0413(18) 0.0499(19) 0.0205(13) -0.0040(12) 0.0019(12) -0.0108(14)
Cl2 0.0428(18) 0.0393(17) 0.0280(14) 0.0021(12) 0.0046(13) 0.0005(14)
N1 0.023(4) 0.027(4) 0.013(3) -0.003(3) -0.002(3) -0.004(3)
N2 0.031(4) 0.040(4) 0.010(3) 0.001(3) 0.001(3) 0.005(3)
C1 0.040(6) 0.031(5) 0.026(5) -0.004(4) 0.009(4) -0.003(4)
C2 0.047(7) 0.043(6) 0.027(5) -0.006(4) 0.012(5) -0.001(5)
C3 0.030(5) 0.047(5) 0.020(4) -0.004(4) 0.009(4) -0.001(4)
C4 0.030(6) 0.043(6) 0.026(5) -0.001(4) 0.006(4) 0.000(4)
C5 0.028(5) 0.031(4) 0.021(4) -0.005(3) 0.001(3) -0.006(3)
C6 0.031(5) 0.036(4) 0.020(4) -0.002(3) 0.002(4) -0.002(4)
C7 0.034(5) 0.030(5) 0.026(4) -0.007(3) -0.002(4) -0.005(3)
C8 0.043(6) 0.036(6) 0.039(5) 0.000(4) 0.006(4) -0.004(4)
C9 0.050(6) 0.032(6) 0.045(6) -0.001(4) 0.001(4) -0.007(4)
C10 0.056(7) 0.047(7) 0.050(6) 0.008(5) 0.007(5) -0.007(6)
C11 0.062(7) 0.056(9) 0.069(8) 0.021(7) 0.004(6) -0.009(6)
C12 0.064(8) 0.067(10) 0.076(9) 0.026(8) 0.006(7) -0.002(7)
C13 0.059(8) 0.049(8) 0.077(8) 0.021(7) 0.007(6) 0.002(6)
C14 0.047(6) 0.028(5) 0.053(6) 0.000(5) 0.002(4) -0.005(4)
C15 0.045(6) 0.034(6) 0.054(6) 0.001(5) 0.006(5) 0.000(5)
C16 0.035(5) 0.029(5) 0.041(5) -0.008(4) 0.006(4) -0.004(4)
C17 0.032(5) 0.037(5) 0.038(5) -0.009(4) 0.004(4) -0.004(4)
C18 0.033(5) 0.042(6) 0.036(5) -0.009(4) 0.010(4) 0.001(4)
C19 0.041(5) 0.043(5) 0.022(4) -0.004(4) 0.009(4) -0.003(4)
C20 0.031(6) 0.044(5) 0.023(5) 0.004(4) 0.002(4) 0.004(4)
C21 0.036(6) 0.059(6) 0.026(5) 0.011(4) 0.003(4) 0.010(5)
C22 0.032(6) 0.066(6) 0.014(4) 0.007(4) -0.006(4) 0.015(4)
C23 0.041(6) 0.062(6) 0.020(5) 0.004(4) 0.003(4) 0.013(5)
C24 0.040(6) 0.044(5) 0.018(4) -0.004(3) 0.004(4) 0.005(4)
C25 0.048(5) 0.047(5) 0.025(5) -0.006(4) 0.001(4) -0.001(4)
C26 0.060(7) 0.051(5) 0.032(7) -0.010(5) 0.004(6) 0.004(5)
C27 0.061(6) 0.051(6) 0.039(7) -0.011(5) 0.000(6) 0.005(5)
C28 0.061(6) 0.043(6) 0.048(8) -0.007(5) -0.001(6) 0.003(5)
C29 0.051(5) 0.041(5) 0.034(6) -0.005(4) -0.005(4) 0.000(4)
C30 0.055(6) 0.046(6) 0.046(8) -0.007(5) -0.003(5) -0.004(4)
C31 0.048(5) 0.042(5) 0.046(7) -0.003(5) 0.000(5) -0.007(4)
C32 0.053(6) 0.046(7) 0.101(14) -0.013(7) 0.018(7) -0.013(5)
C33 0.044(7) 0.044(6) 0.100(14) -0.011(7) 0.019(7) -0.018(5)
C34 0.035(5) 0.044(6) 0.072(10) -0.002(6) 0.006(5) -0.006(4)
C35 0.035(5) 0.038(5) 0.034(6) -0.002(5) 0.000(4) -0.007(4)
C36 0.040(5) 0.038(5) 0.026(5) 0.004(4) 0.002(4) -0.002(3)
C37 0.036(4) 0.040(5) 0.004(3) 0.004(3) -0.002(3) -0.008(3)
C38 0.046(5) 0.039(5) 0.020(5) -0.006(4) -0.001(4) 0.002(4)
Pt2 0.0340(3) 0.0552(3) 0.0207(2) -0.0002(2) 0.00953(19) -0.0057(2)
Cl3 0.060(2) 0.0382(18) 0.0375(17) 0.0002(14) 0.0122(16) -0.0015(16)
Cl4 0.061(2) 0.060(2) 0.0399(18) -0.0065(17) 0.0217(17) -0.0241(19)
N3 0.019(4) 0.043(4) 0.026(4) -0.001(3) 0.013(3) 0.002(3)
N4 0.038(5) 0.039(4) 0.024(4) 0.001(3) 0.015(3) -0.015(3)
C39 0.059(8) 0.041(6) 0.032(5) 0.004(4) 0.011(5) -0.004(5)
C40 0.072(10) 0.053(7) 0.032(5) 0.009(4) 0.005(5) 0.002(6)
C41 0.051(8) 0.058(7) 0.032(5) 0.002(4) 0.008(5) -0.006(5)
C42 0.050(7) 0.058(7) 0.028(5) -0.003(4) 0.010(4) -0.002(5)
C43 0.046(6) 0.042(5) 0.033(4) 0.002(3) 0.012(4) -0.012(4)
C44 0.042(5) 0.041(5) 0.034(5) 0.001(4) 0.011(4) -0.016(4)
C45 0.043(5) 0.039(5) 0.043(5) -0.004(4) 0.010(4) -0.018(4)
C46 0.052(6) 0.039(6) 0.046(6) -0.005(4) 0.007(5) -0.014(4)
C47 0.068(10) 0.041(14) 0.055(11) -0.010(10) 0.009(8) -0.010(9)
C52 0.068(10) 0.042(14) 0.062(11) -0.012(10) 0.007(8) -0.010(9)
C51 0.078(13) 0.07(2) 0.082(16) -0.034(17) 0.004(11) 0.001(13)
C50 0.082(15) 0.10(3) 0.089(18) -0.05(2) 0.001(13) 0.005(17)
C49 0.075(14) 0.07(2) 0.070(14) -0.028(15) 0.011(11) -0.012(13)
C48 0.068(13) 0.046(15) 0.054(11) -0.011(10) 0.011(9) -0.016(10)
C47A 0.052(10) 0.040(8) 0.042(9) -0.006(7) 0.007(7) -0.014(7)
C52A 0.063(13) 0.050(10) 0.047(10) -0.014(8) 0.000(9) -0.003(9)
C51A 0.078(16) 0.058(12) 0.048(12) -0.019(10) -0.007(12) 0.007(12)
C50A 0.086(18) 0.055(13) 0.049(12) -0.018(10) -0.009(12) 0.007(13)
C49A 0.064(14) 0.042(11) 0.039(10) -0.006(8) 0.008(9) -0.012(9)
C48A 0.062(14) 0.044(11) 0.045(10) -0.009(8) 0.002(9) -0.011(10)
C53 0.064(11) 0.046(14) 0.063(11) -0.012(10) 0.007(9) -0.007(10)
C53A 0.058(13) 0.056(10) 0.049(10) -0.015(8) 0.001(10) -0.001(10)
C54 0.040(8) 0.025(9) 0.048(8) 0.004(7) 0.011(6) -0.024(7)
C54A 0.037(9) 0.043(8) 0.039(8) 0.000(6) 0.017(7) -0.017(7)
C55 0.045(7) 0.057(7) 0.058(7) -0.014(5) -0.002(5) -0.001(5)
C56 0.033(5) 0.046(6) 0.052(6) -0.003(5) 0.011(4) -0.011(4)
C57 0.037(5) 0.046(5) 0.030(4) 0.000(4) 0.012(4) -0.015(4)
C58 0.041(7) 0.047(6) 0.036(5) -0.003(4) 0.004(5) -0.002(5)
C59 0.029(6) 0.060(7) 0.037(5) -0.010(4) 0.009(4) 0.005(5)
C60 0.037(7) 0.068(7) 0.033(5) -0.005(4) 0.010(5) 0.005(5)
C61 0.042(7) 0.061(7) 0.032(5) 0.004(4) 0.007(4) 0.008(5)
C62 0.038(6) 0.051(5) 0.033(5) 0.004(4) 0.009(4) 0.003(4)
C63 0.038(5) 0.052(5) 0.039(5) 0.003(4) 0.014(4) 0.003(4)
C64 0.049(7) 0.056(6) 0.055(8) 0.012(5) 0.014(6) 0.007(5)
C65 0.055(7) 0.053(7) 0.079(11) 0.018(6) 0.004(7) 0.010(5)
C66 0.055(6) 0.046(6) 0.070(9) 0.015(6) 0.012(6) 0.010(5)
C67 0.047(5) 0.040(5) 0.048(7) 0.007(4) 0.012(5) 0.004(4)
C68 0.051(6) 0.038(6) 0.059(8) 0.009(5) 0.008(5) 0.002(4)
C69 0.047(5) 0.034(5) 0.039(6) 0.002(4) 0.004(4) 0.000(4)
C70 0.049(6) 0.041(6) 0.069(10) 0.007(6) -0.002(6) 0.001(4)
C71 0.045(6) 0.043(6) 0.083(12) 0.012(6) -0.016(7) -0.001(5)
C72 0.045(6) 0.044(6) 0.046(8) 0.004(5) -0.004(5) 0.005(4)
C73 0.042(5) 0.040(5) 0.021(5) 0.001(4) 0.006(4) 0.001(4)
C74 0.041(5) 0.036(5) 0.031(6) 0.004(4) 0.005(4) 0.000(4)
C75 0.042(4) 0.042(5) 0.020(4) -0.007(4) 0.009(3) -0.006(3)
C76 0.036(5) 0.044(5) 0.043(6) 0.005(4) 0.019(4) 0.004(4)
Cl5 0.185(12) 0.092(8) 0.161(12) -0.001(7) 0.087(9) 0.032(8)
Cl6 0.123(9) 0.102(9) 0.257(16) 0.049(10) 0.102(9) 0.043(7)
C77 0.13(2) 0.09(3) 0.12(2) 0.010(13) 0.086(12) 0.038(16)

loop_
_atom_type_symbol
_atom_type_description
_atom_type_scat_dispersion_real
_atom_type_scat_dispersion_imag
_atom_type_scat_source
C C 0.0033 0.0016 'International Tables Vol C Tables 4.2.6.8 and 6.1.1.4'
H H 0.0000 0.0000 'International Tables Vol C Tables 4.2.6.8 and 6.1.1.4'
Cl Cl 0.1484 0.1585 'International Tables Vol C Tables 4.2.6.8 and 6.1.1.4'
N N 0.0061 0.0033 'International Tables Vol C Tables 4.2.6.8 and 6.1.1.4'
Pt Pt -1.7033 8.3905 'International Tables Vol C Tables 4.2.6.8 and 6.1.1.4'

loop_
_geom_angle_atom_site_label_1
_geom_angle_atom_site_label_2
_geom_angle_atom_site_label_3
_geom_angle
_geom_angle_site_symmetry_1
_geom_angle_site_symmetry_3
_geom_angle_publ_flag
Cl1 Pt1 Cl2 90.82(12) . . ?
N1 Pt1 Cl1 85.7(3) . . ?
N1 Pt1 Cl2 97.3(3) . . ?
N1 Pt1 N2 175.8(4) . . ?
N1 Pt1 C37 94.1(4) . . ?
N2 Pt1 Cl1 91.2(3) . . ?
N2 Pt1 Cl2 85.6(3) . . ?
N2 Pt1 C37 88.6(4) . . ?
C19 Pt1 Cl1 87.8(4) . . ?
C19 Pt1 Cl2 177.0(4) . . ?
C19 Pt1 N1 80.0(4) . . ?
C19 Pt1 N2 97.1(5) . . ?
C19 Pt1 C37 85.3(5) . . ?
C37 Pt1 Cl1 173.0(4) . . ?
C37 Pt1 Cl2 96.1(3) . . ?
C1 N1 Pt1 121.5(8) . . ?
C5 N1 Pt1 117.1(8) . . ?
C5 N1 C1 120.9(10) . . ?
C20 N2 Pt1 115.6(8) . . ?
C24 N2 Pt1 123.8(9) . . ?
C24 N2 C20 120.5(11) . . ?
N1 C1 H1 118.7 . . ?
N1 C1 C2 122.6(12) . . ?
C2 C1 H1 118.7 . . ?
C1 C2 H2 121.7 . . ?
C3 C2 C1 116.7(13) . . ?
C3 C2 H2 121.7 . . ?
C2 C3 H3 118.5 . . ?
C4 C3 C2 122.9(12) . . ?
C4 C3 H3 118.5 . . ?
C3 C4 H4 120.8 . . ?
C3 C4 C5 118.4(12) . . ?
C5 C4 H4 120.8 . . ?
N1 C5 C4 118.3(11) . . ?
N1 C5 C6 113.5(10) . . ?
C4 C5 C6 127.5(11) . . ?
C7 C6 C5 126.0(11) . . ?
C19 C6 C5 114.3(12) . . ?
C19 C6 C7 118.8(12) . . ?
C8 C7 C6 123.7(13) . . ?
C8 C7 C16 118.6(13) . . ?
C16 C7 C6 117.7(12) . . ?
C7 C8 H8 119.4 . . ?
C7 C8 C9 121.2(14) . . ?
C9 C8 H8 119.4 . . ?
C10 C9 C8 121.9(15) . . ?
C14 C9 C8 118.8(14) . . ?
C14 C9 C10 119.2(15) . . ?
C9 C10 H10 119.0 . . ?
C11 C10 C9 121.9(18) . . ?
C11 C10 H10 119.0 . . ?
C10 C11 H11 119.5 . . ?
C10 C11 C12 121.0(18) . . ?
C12 C11 H11 119.5 . . ?
C11 C12 H12 120.5 . . ?
C13 C12 C11 119.1(18) . . ?
C13 C12 H12 120.5 . . ?
C12 C13 H13 119.6 . . ?
C12 C13 C14 120.8(18) . . ?
C14 C13 H13 119.6 . . ?
C9 C14 C13 117.9(15) . . ?
C15 C14 C9 120.0(14) . . ?
C15 C14 C13 122.1(15) . . ?
C14 C15 H15 119.4 . . ?
C14 C15 C16 121.1(14) . . ?
C16 C15 H15 119.4 . . ?
C15 C16 C7 119.4(13) . . ?
C15 C16 C17 121.1(13) . . ?
C17 C16 C7 119.5(13) . . ?
C16 C17 H17 118.7 . . ?
C18 C17 C16 122.6(13) . . ?
C18 C17 H17 118.7 . . ?
C17 C18 H18 120.5 . . ?
C17 C18 C19 118.9(13) . . ?
C19 C18 H18 120.5 . . ?
C6 C19 Pt1 113.6(10) . . ?
C6 C19 C18 121.7(13) . . ?
C18 C19 Pt1 124.1(10) . . ?
N2 C20 H20 119.3 . . ?
N2 C20 C21 121.4(13) . . ?
C21 C20 H20 119.3 . . ?
C20 C21 H21 121.7 . . ?
C22 C21 C20 116.7(14) . . ?
C22 C21 H21 121.7 . . ?
C21 C22 H22 118.9 . . ?
C23 C22 C21 122.2(13) . . ?
C23 C22 H22 118.9 . . ?
C22 C23 H23 120.2 . . ?
C22 C23 C24 119.6(14) . . ?
C24 C23 H23 120.2 . . ?
N2 C24 C23 119.5(13) . . ?
N2 C24 C25 120.9(11) . . ?
C23 C24 C25 119.5(13) . . ?
C26 C25 C24 116.5(14) . . ?
C26 C25 C38 120.2(14) . . ?
C38 C25 C24 122.5(13) . . ?
C25 C26 H26 119.4 . . ?
C25 C26 C27 121.2(16) . . ?
C27 C26 H26 119.4 . . ?
C26 C27 H27 120.4 . . ?
C28 C27 C26 119.2(16) . . ?
C28 C27 H27 120.4 . . ?
C27 C28 H28 118.8 . . ?
C27 C28 C29 122.5(16) . . ?
C29 C28 H28 118.8 . . ?
C28 C29 C38 119.0(15) . . ?
C30 C29 C28 121.5(15) . . ?
C30 C29 C38 119.5(14) . . ?
C29 C30 H30 119.3 . . ?
C29 C30 C31 121.3(15) . . ?
C31 C30 H30 119.3 . . ?
C30 C31 C32 120.0(15) . . ?
C30 C31 C36 120.2(14) . . ?
C32 C31 C36 119.7(15) . . ?
C31 C32 H32 120.2 . . ?
C33 C32 C31 119.7(16) . . ?
C33 C32 H32 120.2 . . ?
C32 C33 H33 119.4 . . ?
C32 C33 C34 121.2(16) . . ?
C34 C33 H33 119.4 . . ?
C33 C34 H34 119.8 . . ?
C35 C34 C33 120.3(16) . . ?
C35 C34 H34 119.8 . . ?
C34 C35 H35 119.4 . . ?
C34 C35 C36 121.2(13) . . ?
C36 C35 H35 119.4 . . ?
C31 C36 C37 116.6(13) . . ?
C35 C36 C31 117.7(13) . . ?
C35 C36 C37 125.6(12) . . ?
C36 C37 Pt1 119.8(9) . . ?
C38 C37 Pt1 117.4(10) . . ?
C38 C37 C36 122.3(12) . . ?
C25 C38 C29 116.9(13) . . ?
C37 C38 C25 124.8(13) . . ?
C37 C38 C29 118.2(13) . . ?
Cl4 Pt2 Cl3 90.61(14) . . ?
N3 Pt2 Cl3 85.2(3) . . ?
N3 Pt2 Cl4 91.1(3) . . ?
N4 Pt2 Cl3 97.7(3) . . ?
N4 Pt2 Cl4 87.2(3) . . ?
N4 Pt2 N3 176.6(4) . . ?
N4 Pt2 C75 92.5(4) . . ?
C57 Pt2 Cl3 176.2(4) . . ?
C57 Pt2 Cl4 88.3(4) . . ?
C57 Pt2 N3 98.5(5) . . ?
C57 Pt2 N4 78.5(5) . . ?
C57 Pt2 C75 86.3(5) . . ?
C75 Pt2 Cl3 94.8(4) . . ?
C75 Pt2 Cl4 174.6(4) . . ?
C75 Pt2 N3 89.0(5) . . ?
C58 N3 Pt2 117.7(9) . . ?
C58 N3 C62 119.0(12) . . ?
C62 N3 Pt2 123.3(9) . . ?
C39 N4 Pt2 121.8(9) . . ?
C43 N4 Pt2 118.0(10) . . ?
C43 N4 C39 119.8(12) . . ?
N4 C39 H39 118.8 . . ?
N4 C39 C40 122.4(14) . . ?
C40 C39 H39 118.8 . . ?
C39 C40 H40 121.5 . . ?
C39 C40 C41 117.0(15) . . ?
C41 C40 H40 121.5 . . ?
C40 C41 H41 120.0 . . ?
C42 C41 C40 120.1(15) . . ?
C42 C41 H41 120.0 . . ?
C41 C42 H42 119.1 . . ?
C41 C42 C43 121.7(15) . . ?
C43 C42 H42 119.1 . . ?
N4 C43 C42 118.6(14) . . ?
N4 C43 C44 112.7(12) . . ?
C42 C43 C44 127.9(14) . . ?
C45 C44 C43 127.9(13) . . ?
C57 C44 C43 111.3(13) . . ?
C57 C44 C45 120.1(14) . . ?
C44 C45 C54 121.0(18) . . ?
C46 C45 C44 125.0(15) . . ?
C46 C45 C54 113.3(19) . . ?
C54A C45 C44 117.3(18) . . ?
C54A C45 C46 116.9(19) . . ?
C45 C46 H46 119.8 . . ?
C45 C46 C47 126.7(18) . . ?
C47A C46 C45 120.4(18) . . ?
C47A C46 H46 119.8 . . ?
C52 C47 C46 115.4(19) . . ?
C52 C47 C48 120.0 . . ?
C48 C47 C46 124.4(19) . . ?
C47 C52 C51 120.0 . . ?
C47 C52 C53 120(3) . . ?
C51 C52 C53 120(3) . . ?
C52 C51 H51 120.0 . . ?
C50 C51 C52 120.0 . . ?
C50 C51 H51 120.0 . . ?
C51 C50 H50 120.0 . . ?
C51 C50 C49 120.0 . . ?
C49 C50 H50 120.0 . . ?
C50 C49 H49 120.0 . . ?
C48 C49 C50 120.0 . . ?
C48 C49 H49 120.0 . . ?
C47 C48 H48 120.0 . . ?
C49 C48 C47 120.0 . . ?
C49 C48 H48 120.0 . . ?
C46 C47A C52A 122.4(17) . . ?
C46 C47A C48A 117.6(17) . . ?
C52A C47A C48A 120.0 . . ?
C47A C52A C53A 118(2) . . ?
C51A C52A C47A 120.0 . . ?
C51A C52A C53A 122(2) . . ?
C52A C51A H51A 120.0 . . ?
C52A C51A C50A 120.0 . . ?
C50A C51A H51A 120.0 . . ?
C51A C50A H50A 120.0 . . ?
C51A C50A C49A 120.0 . . ?
C49A C50A H50A 120.0 . . ?
C50A C49A H49A 120.0 . . ?
C48A C49A C50A 120.0 . . ?
C48A C49A H49A 120.0 . . ?
C47A C48A H48A 120.0 . . ?
C49A C48A C47A 120.0 . . ?
C49A C48A H48A 120.0 . . ?
C52 C53 H53 118.1 . . ?
C54 C53 C52 124(4) . . ?
C54 C53 H53 118.1 . . ?
C52A C53A H53A 119.9 . . ?
C54A C53A C52A 120(3) . . ?
C54A C53A H53A 119.9 . . ?
C45 C54 C55 112(3) . . ?
C53 C54 C45 120(3) . . ?
C53 C54 C55 126(3) . . ?
C45 C54A C55 121(3) . . ?
C53A C54A C45 122(3) . . ?
C53A C54A C55 116(3) . . ?
C54 C55 H55 119.1 . . ?
C54A C55 H55A 121.6 . . ?
C56 C55 C54 122(2) . . ?
C56 C55 C54A 117(2) . . ?
C56 C55 H55A 121.6 . . ?
C56 C55 H55 119.1 . . ?
C55 C56 H56 118.7 . . ?
C55 C56 C57 122.5(15) . . ?
C57 C56 H56 118.7 . . ?
C44 C57 Pt2 117.5(11) . . ?
C56 C57 Pt2 123.7(11) . . ?
C56 C57 C44 118.6(14) . . ?
N3 C58 H58 118.7 . . ?
N3 C58 C59 122.6(14) . . ?
C59 C58 H58 118.7 . . ?
C58 C59 H59 120.5 . . ?
C60 C59 C58 119.0(15) . . ?
C60 C59 H59 120.5 . . ?
C59 C60 H60 120.8 . . ?
C61 C60 C59 118.3(14) . . ?
C61 C60 H60 120.8 . . ?
C60 C61 H61 119.4 . . ?
C60 C61 C62 121.2(15) . . ?
C62 C61 H61 119.4 . . ?
N3 C62 C61 119.8(14) . . ?
N3 C62 C63 120.7(12) . . ?
C61 C62 C63 119.5(14) . . ?
C64 C63 C62 117.9(14) . . ?
C64 C63 C76 119.2(15) . . ?
C76 C63 C62 122.2(13) . . ?
C63 C64 H64 119.2 . . ?
C63 C64 C65 121.7(16) . . ?
C65 C64 H64 119.2 . . ?
C64 C65 H65 119.9 . . ?
C66 C65 C64 120.3(17) . . ?
C66 C65 H65 119.9 . . ?
C65 C66 H66 119.4 . . ?
C65 C66 C67 121.2(17) . . ?
C67 C66 H66 119.4 . . ?
C68 C67 C66 122.3(15) . . ?
C68 C67 C76 118.0(14) . . ?
C76 C67 C66 119.7(15) . . ?
C67 C68 H68 118.9 . . ?
C67 C68 C69 122.1(15) . . ?
C69 C68 H68 118.9 . . ?
C68 C69 C70 121.3(14) . . ?
C68 C69 C74 119.0(14) . . ?
C74 C69 C70 119.6(13) . . ?
C69 C70 H70 119.9 . . ?
C71 C70 C69 120.2(16) . . ?
C71 C70 H70 119.9 . . ?
C70 C71 H71 119.3 . . ?
C70 C71 C72 121.4(16) . . ?
C72 C71 H71 119.3 . . ?
C71 C72 H72 119.6 . . ?
C73 C72 C71 120.9(14) . . ?
C73 C72 H72 119.6 . . ?
C72 C73 H73 119.1 . . ?
C72 C73 C74 121.8(14) . . ?
C74 C73 H73 119.1 . . ?
C69 C74 C75 120.3(12) . . ?
C73 C74 C69 116.0(13) . . ?
C73 C74 C75 123.5(13) . . ?
C74 C75 Pt2 123.1(10) . . ?
C76 C75 Pt2 119.2(10) . . ?
C76 C75 C74 115.8(12) . . ?
C67 C76 C63 116.3(13) . . ?
C75 C76 C63 119.9(13) . . ?
C75 C76 C67 123.7(14) . . ?
Cl5 C77 Cl6 109.7(19) . . ?
Cl5 C77 H77A 109.7 . . ?
Cl5 C77 H77B 109.7 . . ?
Cl6 C77 H77A 109.7 . . ?
Cl6 C77 H77B 109.7 . . ?
H77A C77 H77B 108.2 . . ?

loop_
_geom_bond_atom_site_label_1
_geom_bond_atom_site_label_2
_geom_bond_distance
_geom_bond_site_symmetry_2
_geom_bond_publ_flag
Pt1 Cl1 2.451(3) . ?
Pt1 Cl2 2.459(3) . ?
Pt1 N1 2.018(9) . ?
Pt1 N2 2.049(9) . ?
Pt1 C19 2.017(14) . ?
Pt1 C37 2.109(12) . ?
N1 C1 1.358(16) . ?
N1 C5 1.355(15) . ?
N2 C20 1.358(17) . ?
N2 C24 1.341(16) . ?
C1 H1 0.9500 . ?
C1 C2 1.380(17) . ?
C2 H2 0.9500 . ?
C2 C3 1.374(19) . ?
C3 H3 0.9500 . ?
C3 C4 1.362(18) . ?
C4 H4 0.9500 . ?
C4 C5 1.439(16) . ?
C5 C6 1.465(17) . ?
C6 C7 1.444(18) . ?
C6 C19 1.421(17) . ?
C7 C8 1.395(19) . ?
C7 C16 1.443(18) . ?
C8 H8 0.9500 . ?
C8 C9 1.43(2) . ?
C9 C10 1.42(2) . ?
C9 C14 1.41(2) . ?
C10 H10 0.9500 . ?
C10 C11 1.34(2) . ?
C11 H11 0.9500 . ?
C11 C12 1.42(3) . ?
C12 H12 0.9500 . ?
C12 C13 1.39(3) . ?
C13 H13 0.9500 . ?
C13 C14 1.44(2) . ?
C14 C15 1.40(2) . ?
C15 H15 0.9500 . ?
C15 C16 1.40(2) . ?
C16 C17 1.434(19) . ?
C17 H17 0.9500 . ?
C17 C18 1.35(2) . ?
C18 H18 0.9500 . ?
C18 C19 1.422(19) . ?
C20 H20 0.9500 . ?
C20 C21 1.388(18) . ?
C21 H21 0.9500 . ?
C21 C22 1.39(2) . ?
C22 H22 0.9500 . ?
C22 C23 1.33(2) . ?
C23 H23 0.9500 . ?
C23 C24 1.400(18) . ?
C24 C25 1.47(2) . ?
C25 C26 1.39(2) . ?
C25 C38 1.41(2) . ?
C26 H26 0.9500 . ?
C26 C27 1.43(2) . ?
C27 H27 0.9500 . ?
C27 C28 1.32(2) . ?
C28 H28 0.9500 . ?
C28 C29 1.42(2) . ?
C29 C30 1.39(2) . ?
C29 C38 1.46(2) . ?
C30 H30 0.9500 . ?
C30 C31 1.40(2) . ?
C31 C32 1.43(2) . ?
C31 C36 1.44(2) . ?
C32 H32 0.9500 . ?
C32 C33 1.36(2) . ?
C33 H33 0.9500 . ?
C33 C34 1.40(2) . ?
C34 H34 0.9500 . ?
C34 C35 1.37(2) . ?
C35 H35 0.9500 . ?
C35 C36 1.407(19) . ?
C36 C37 1.454(18) . ?
C37 C38 1.363(18) . ?
Pt2 Cl3 2.483(4) . ?
Pt2 Cl4 2.450(4) . ?
Pt2 N3 2.040(10) . ?
Pt2 N4 2.021(10) . ?
Pt2 C57 1.964(15) . ?
Pt2 C75 2.029(13) . ?
N3 C58 1.346(18) . ?
N3 C62 1.348(18) . ?
N4 C39 1.365(18) . ?
N4 C43 1.348(18) . ?
C39 H39 0.9500 . ?
C39 C40 1.38(2) . ?
C40 H40 0.9500 . ?
C40 C41 1.39(2) . ?
C41 H41 0.9500 . ?
C41 C42 1.35(2) . ?
C42 H42 0.9500 . ?
C42 C43 1.389(19) . ?
C43 C44 1.49(2) . ?
C44 C45 1.43(2) . ?
C44 C57 1.415(19) . ?
C45 C46 1.43(2) . ?
C45 C54 1.47(4) . ?
C45 C54A 1.40(4) . ?
C46 H46 0.9500 . ?
C46 C47 1.49(3) . ?
C46 C47A 1.35(2) . ?
C47 C52 1.3900 . ?
C47 C48 1.3900 . ?
C52 C51 1.3900 . ?
C52 C53 1.42(4) . ?
C51 H51 0.9500 . ?
C51 C50 1.3900 . ?
C50 H50 0.9500 . ?
C50 C49 1.3900 . ?
C49 H49 0.9500 . ?
C49 C48 1.3900 . ?
C48 H48 0.9500 . ?
C47A C52A 1.3900 . ?
C47A C48A 1.3900 . ?
C52A C51A 1.3900 . ?
C52A C53A 1.41(4) . ?
C51A H51A 0.9500 . ?
C51A C50A 1.3900 . ?
C50A H50A 0.9500 . ?
C50A C49A 1.3900 . ?
C49A H49A 0.9500 . ?
C49A C48A 1.3900 . ?
C48A H48A 0.9500 . ?
C53 H53 0.9500 . ?
C53 C54 1.41(5) . ?
C53A H53A 0.9500 . ?
C53A C54A 1.38(5) . ?
C54 C55 1.49(4) . ?
C54A C55 1.43(4) . ?
C55 H55A 0.9500 . ?
C55 H55 0.9500 . ?
C55 C56 1.37(2) . ?
C56 H56 0.9500 . ?
C56 C57 1.40(2) . ?
C58 H58 0.9500 . ?
C58 C59 1.389(19) . ?
C59 H59 0.9500 . ?
C59 C60 1.38(2) . ?
C60 H60 0.9500 . ?
C60 C61 1.37(2) . ?
C61 H61 0.9500 . ?
C61 C62 1.41(2) . ?
C62 C63 1.49(2) . ?
C63 C64 1.39(2) . ?
C63 C76 1.48(2) . ?
C64 H64 0.9500 . ?
C64 C65 1.41(3) . ?
C65 H65 0.9500 . ?
C65 C66 1.34(2) . ?
C66 H66 0.9500 . ?
C66 C67 1.45(2) . ?
C67 C68 1.38(2) . ?
C67 C76 1.43(2) . ?
C68 H68 0.9500 . ?
C68 C69 1.40(2) . ?
C69 C70 1.45(2) . ?
C69 C74 1.45(2) . ?
C70 H70 0.9500 . ?
C70 C71 1.33(2) . ?
C71 H71 0.9500 . ?
C71 C72 1.39(2) . ?
C72 H72 0.9500 . ?
C72 C73 1.37(2) . ?
C73 H73 0.9500 . ?
C73 C74 1.426(18) . ?
C74 C75 1.454(19) . ?
C75 C76 1.40(2) . ?
Cl5 C77 1.69(2) . ?
Cl6 C77 1.72(2) . ?
C77 H77A 0.9900 . ?
C77 H77B 0.9900 . ?

loop_
_geom_torsion_atom_site_label_1
_geom_torsion_atom_site_label_2
_geom_torsion_atom_site_label_3
_geom_torsion_atom_site_label_4
_geom_torsion
_geom_torsion_site_symmetry_1
_geom_torsion_site_symmetry_2
_geom_torsion_site_symmetry_3
_geom_torsion_site_symmetry_4
_geom_torsion_publ_flag
Pt1 N1 C1 C2 174.7(10) . . . . ?
Pt1 N1 C5 C4 -174.8(8) . . . . ?
Pt1 N1 C5 C6 -4.0(12) . . . . ?
Pt1 N2 C20 C21 174.5(10) . . . . ?
Pt1 N2 C24 C23 -174.6(9) . . . . ?
Pt1 N2 C24 C25 1.7(17) . . . . ?
Pt1 C37 C38 C25 22.0(17) . . . . ?
Pt1 C37 C38 C29 -155.4(10) . . . . ?
N1 C1 C2 C3 1(2) . . . . ?
N1 C5 C6 C7 -174.4(11) . . . . ?
N1 C5 C6 C19 -5.8(15) . . . . ?
N2 C20 C21 C22 1.2(19) . . . . ?
N2 C24 C25 C26 151.5(13) . . . . ?
N2 C24 C25 C38 -38.3(19) . . . . ?
C1 N1 C5 C4 -2.6(16) . . . . ?
C1 N1 C5 C6 168.2(11) . . . . ?
C1 C2 C3 C4 -5(2) . . . . ?
C2 C3 C4 C5 5(2) . . . . ?
C3 C4 C5 N1 -1.1(17) . . . . ?
C3 C4 C5 C6 -170.5(12) . . . . ?
C4 C5 C6 C7 -5(2) . . . . ?
C4 C5 C6 C19 164.0(12) . . . . ?
C5 N1 C1 C2 2.8(18) . . . . ?
C5 C6 C7 C8 -23(2) . . . . ?
C5 C6 C7 C16 158.3(12) . . . . ?
C5 C6 C19 Pt1 12.8(14) . . . . ?
C5 C6 C19 C18 -158.9(12) . . . . ?
C6 C7 C8 C9 170.7(12) . . . . ?
C6 C7 C16 C15 -174.6(12) . . . . ?
C6 C7 C16 C17 5.1(17) . . . . ?
C7 C6 C19 Pt1 -177.7(9) . . . . ?
C7 C6 C19 C18 10.6(19) . . . . ?
C7 C8 C9 C10 -170.5(14) . . . . ?
C7 C8 C9 C14 5(2) . . . . ?
C7 C16 C17 C18 -1(2) . . . . ?
C8 C7 C16 C15 6.3(19) . . . . ?
C8 C7 C16 C17 -174.1(12) . . . . ?
C8 C9 C10 C11 174.7(16) . . . . ?
C8 C9 C14 C13 -174.9(14) . . . . ?
C8 C9 C14 C15 4(2) . . . . ?
C9 C10 C11 C12 -1(3) . . . . ?
C9 C14 C15 C16 -7(2) . . . . ?
C10 C9 C14 C13 1(2) . . . . ?
C10 C9 C14 C15 179.5(14) . . . . ?
C10 C11 C12 C13 3(3) . . . . ?
C11 C12 C13 C14 -3(3) . . . . ?
C12 C13 C14 C9 1(3) . . . . ?
C12 C13 C14 C15 -177.3(17) . . . . ?
C13 C14 C15 C16 171.0(15) . . . . ?
C14 C9 C10 C11 -1(2) . . . . ?
C14 C15 C16 C7 2(2) . . . . ?
C14 C15 C16 C17 -177.2(13) . . . . ?
C15 C16 C17 C18 179.1(13) . . . . ?
C16 C7 C8 C9 -10.2(19) . . . . ?
C16 C17 C18 C19 1(2) . . . . ?
C17 C18 C19 Pt1 -176.8(10) . . . . ?
C17 C18 C19 C6 -6(2) . . . . ?
C19 C6 C7 C8 169.2(12) . . . . ?
C19 C6 C7 C16 -9.9(17) . . . . ?
C20 N2 C24 C23 3.8(19) . . . . ?
C20 N2 C24 C25 -180.0(12) . . . . ?
C20 C21 C22 C23 1.6(19) . . . . ?
C21 C22 C23 C24 -2(2) . . . . ?
C22 C23 C24 N2 -1(2) . . . . ?
C22 C23 C24 C25 -177.3(12) . . . . ?
C23 C24 C25 C26 -32.2(19) . . . . ?
C23 C24 C25 C38 137.9(14) . . . . ?
C24 N2 C20 C21 -4.0(18) . . . . ?
C24 C25 C26 C27 166.5(13) . . . . ?
C24 C25 C38 C29 -158.5(12) . . . . ?
C24 C25 C38 C37 24(2) . . . . ?
C25 C26 C27 C28 -5(2) . . . . ?
C26 C25 C38 C29 11.3(19) . . . . ?
C26 C25 C38 C37 -166.2(13) . . . . ?
C26 C27 C28 C29 5(2) . . . . ?
C27 C28 C29 C30 -178.7(16) . . . . ?
C27 C28 C29 C38 3(2) . . . . ?
C28 C29 C30 C31 -177.5(15) . . . . ?
C28 C29 C38 C25 -10.9(19) . . . . ?
C28 C29 C38 C37 166.7(13) . . . . ?
C29 C30 C31 C32 -176.9(17) . . . . ?
C29 C30 C31 C36 5(2) . . . . ?
C30 C29 C38 C25 170.7(13) . . . . ?
C30 C29 C38 C37 -12(2) . . . . ?
C30 C31 C32 C33 179.2(19) . . . . ?
C30 C31 C36 C35 -178.5(14) . . . . ?
C30 C31 C36 C37 -1(2) . . . . ?
C31 C32 C33 C34 1(3) . . . . ?
C31 C36 C37 Pt1 161.4(10) . . . . ?
C31 C36 C37 C38 -10.4(18) . . . . ?
C32 C31 C36 C35 4(2) . . . . ?
C32 C31 C36 C37 -178.7(15) . . . . ?
C32 C33 C34 C35 1(3) . . . . ?
C33 C34 C35 C36 0(3) . . . . ?
C34 C35 C36 C31 -2(2) . . . . ?
C34 C35 C36 C37 -179.6(13) . . . . ?
C35 C36 C37 Pt1 -21.3(17) . . . . ?
C35 C36 C37 C38 166.9(13) . . . . ?
C36 C31 C32 C33 -3(3) . . . . ?
C36 C37 C38 C25 -166.0(12) . . . . ?
C36 C37 C38 C29 16.5(18) . . . . ?
C38 C25 C26 C27 -4(2) . . . . ?
C38 C29 C30 C31 1(2) . . . . ?
Pt2 N3 C58 C59 178.5(11) . . . . ?
Pt2 N3 C62 C61 -175.6(10) . . . . ?
Pt2 N3 C62 C63 4.9(17) . . . . ?
Pt2 N4 C39 C40 175.8(12) . . . . ?
Pt2 N4 C43 C42 -177.0(10) . . . . ?
Pt2 N4 C43 C44 -6.2(14) . . . . ?
Pt2 C75 C76 C63 30.4(17) . . . . ?
Pt2 C75 C76 C67 -152.4(11) . . . . ?
N3 C58 C59 C60 -4(2) . . . . ?
N3 C62 C63 C64 150.3(14) . . . . ?
N3 C62 C63 C76 -40(2) . . . . ?
N4 C39 C40 C41 2(2) . . . . ?
N4 C43 C44 C45 -174.3(12) . . . . ?
N4 C43 C44 C57 -4.4(16) . . . . ?
C39 N4 C43 C42 -4.0(19) . . . . ?
C39 N4 C43 C44 166.9(12) . . . . ?
C39 C40 C41 C42 -6(2) . . . . ?
C40 C41 C42 C43 5(2) . . . . ?
C41 C42 C43 N4 0(2) . . . . ?
C41 C42 C43 C44 -169.1(14) . . . . ?
C42 C43 C44 C45 -4(2) . . . . ?
C42 C43 C44 C57 165.3(14) . . . . ?
C43 N4 C39 C40 3(2) . . . . ?
C43 C44 C45 C46 -19(2) . . . . ?
C43 C44 C45 C54 151(2) . . . . ?
C43 C44 C45 C54A 171.5(19) . . . . ?
C43 C44 C57 Pt2 13.6(14) . . . . ?
C43 C44 C57 C56 -162.3(12) . . . . ?
C44 C45 C46 C47 164(2) . . . . ?
C44 C45 C46 C47A -179(2) . . . . ?
C44 C45 C54 C53 -170(3) . . . . ?
C44 C45 C54 C55 22(3) . . . . ?
C44 C45 C54A C53A 177(3) . . . . ?
C44 C45 C54A C55 -18(3) . . . . ?
C45 C44 C57 Pt2 -175.7(10) . . . . ?
C45 C44 C57 C56 8.4(19) . . . . ?
C45 C46 C47 C52 3(3) . . . . ?
C45 C46 C47 C48 -171.5(16) . . . . ?
C45 C46 C47A C52A 9(3) . . . . ?
C45 C46 C47A C48A -171.8(13) . . . . ?
C45 C54 C55 C56 -17(3) . . . . ?
C45 C54A C55 C56 22(4) . . . . ?
C46 C45 C54 C53 1(4) . . . . ?
C46 C45 C54 C55 -167.5(18) . . . . ?
C46 C45 C54A C53A 7(4) . . . . ?
C46 C45 C54A C55 172(2) . . . . ?
C46 C47 C52 C51 -175(3) . . . . ?
C46 C47 C52 C53 7(3) . . . . ?
C46 C47 C48 C49 174(3) . . . . ?
C46 C47A C52A C51A 180(3) . . . . ?
C46 C47A C52A C53A -4(3) . . . . ?
C46 C47A C48A C49A -180(3) . . . . ?
C47 C52 C51 C50 0.0 . . . . ?
C47 C52 C53 C54 -13(5) . . . . ?
C52 C47 C48 C49 0.0 . . . . ?
C52 C51 C50 C49 0.0 . . . . ?
C52 C53 C54 C45 9(5) . . . . ?
C52 C53 C54 C55 175(3) . . . . ?
C51 C52 C53 C54 168(3) . . . . ?
C51 C50 C49 C48 0.0 . . . . ?
C50 C49 C48 C47 0.0 . . . . ?
C48 C47 C52 C51 0.0 . . . . ?
C48 C47 C52 C53 -179(3) . . . . ?
C47A C52A C51A C50A 0.0 . . . . ?
C47A C52A C53A C54A 1(4) . . . . ?
C52A C47A C48A C49A 0.0 . . . . ?
C52A C51A C50A C49A 0.0 . . . . ?
C52A C53A C54A C45 -3(5) . . . . ?
C52A C53A C54A C55 -168(3) . . . . ?
C51A C52A C53A C54A 177(3) . . . . ?
C51A C50A C49A C48A 0.0 . . . . ?
C50A C49A C48A C47A 0.0 . . . . ?
C48A C47A C52A C51A 0.0 . . . . ?
C48A C47A C52A C53A 176(3) . . . . ?
C53 C52 C51 C50 179(3) . . . . ?
C53 C54 C55 C56 176(3) . . . . ?
C53A C52A C51A C50A -176(3) . . . . ?
C53A C54A C55 C56 -172(3) . . . . ?
C54 C45 C46 C47 -7(3) . . . . ?
C54 C55 C56 C57 9(3) . . . . ?
C54A C45 C46 C47A -10(3) . . . . ?
C54A C55 C56 C57 -11(3) . . . . ?
C55 C56 C57 Pt2 -179.7(12) . . . . ?
C55 C56 C57 C44 -4(2) . . . . ?
C57 C44 C45 C46 171.8(13) . . . . ?
C57 C44 C45 C54 -18(2) . . . . ?
C57 C44 C45 C54A 2(2) . . . . ?
C58 N3 C62 C61 0.8(19) . . . . ?
C58 N3 C62 C63 -178.8(12) . . . . ?
C58 C59 C60 C61 3(2) . . . . ?
C59 C60 C61 C62 0(2) . . . . ?
C60 C61 C62 N3 -2(2) . . . . ?
C60 C61 C62 C63 177.9(13) . . . . ?
C61 C62 C63 C64 -29(2) . . . . ?
C61 C62 C63 C76 140.7(14) . . . . ?
C62 N3 C58 C59 2(2) . . . . ?
C62 C63 C64 C65 168.5(16) . . . . ?
C62 C63 C76 C67 -157.7(13) . . . . ?
C62 C63 C76 C75 20(2) . . . . ?
C63 C64 C65 C66 -8(3) . . . . ?
C64 C63 C76 C67 12(2) . . . . ?
C64 C63 C76 C75 -170.5(13) . . . . ?
C64 C65 C66 C67 6(3) . . . . ?
C65 C66 C67 C68 -177.6(18) . . . . ?
C65 C66 C67 C76 5(3) . . . . ?
C66 C67 C68 C69 -178.6(16) . . . . ?
C66 C67 C76 C63 -14(2) . . . . ?
C66 C67 C76 C75 169.2(14) . . . . ?
C67 C68 C69 C70 -174.7(16) . . . . ?
C67 C68 C69 C74 6(2) . . . . ?
C68 C67 C76 C63 168.7(14) . . . . ?
C68 C67 C76 C75 -9(2) . . . . ?
C68 C69 C70 C71 178.1(18) . . . . ?
C68 C69 C74 C73 -177.6(13) . . . . ?
C68 C69 C74 C75 -2(2) . . . . ?
C69 C70 C71 C72 1(3) . . . . ?
C69 C74 C75 Pt2 157.4(10) . . . . ?
C69 C74 C75 C76 -6.3(18) . . . . ?
C70 C69 C74 C73 3(2) . . . . ?
C70 C69 C74 C75 178.4(14) . . . . ?
C70 C71 C72 C73 0(3) . . . . ?
C71 C72 C73 C74 0(2) . . . . ?
C72 C73 C74 C69 -1.9(19) . . . . ?
C72 C73 C74 C75 -177.1(13) . . . . ?
C73 C74 C75 Pt2 -27.6(18) . . . . ?
C73 C74 C75 C76 168.7(12) . . . . ?
C74 C69 C70 C71 -3(3) . . . . ?
C74 C75 C76 C63 -165.3(12) . . . . ?
C74 C75 C76 C67 12(2) . . . . ?
C76 C63 C64 C65 -2(2) . . . . ?
C76 C67 C68 C69 -1(2) . . . . ?

loop_
_twin_individual_id
_twin_individual_mass_fraction_refined
1 0.9390(8)
2 0.0610(8)
